data_7050951
loop_
_publ_author_name
'Jones, Cameron'
'Junk, Peter'
'Richards, Anne F.'
'Waugh, M.'

_publ_section_title
;
The interaction of phosphavinyl Grignard reagents with group 15 halides:
synthesis and structural characterization of novel heterocyclic and
heterocage compounds
;
_journal_name_full 'New Journal of Chemistry'
_journal_paper_doi 10.1039/b204663f
_journal_year 2002
_chemical_formula_sum 'C23 H30 P2'
_chemical_formula_weight 368.41
_space_group_IT_number 2
_symmetry_cell_setting triclinic
_symmetry_space_group_name_Hall '-P 1'
_symmetry_space_group_name_H-M 'P -1'
_cell_angle_alpha 87.871(5)
_cell_angle_beta 69.191(6)
_cell_angle_gamma 69.303(6)
_cell_formula_units_Z 2
_cell_length_a 9.7667(8)
_cell_length_b 9.8576(6)
_cell_length_c 12.5778(9)
_cell_measurement_temperature 293(2)
_cell_volume 1053.47(13)
_diffrn_ambient_temperature 293(2)
_exptl_crystal_density_diffrn 1.161
_cod_database_code 7050951

loop_
_symmetry_equiv_pos_as_xyz
'x, y, z'
'-x, -y, -z'

loop_
_atom_site_label
_atom_site_type_symbol
_atom_site_fract_x
_atom_site_fract_y
_atom_site_fract_z
_atom_site_U_iso_or_equiv
_atom_site_adp_type
_atom_site_occupancy
_atom_site_symmetry_multiplicity
_atom_site_calc_flag
_atom_site_refinement_flags
_atom_site_disorder_assembly
_atom_site_disorder_group
P1 P 0.03219(9) 0.68249(9) 0.35814(7) 0.0449(2) Uani 1 1 d . . .
P2 P 0.32074(9) 0.72875(7) 0.15876(6) 0.0368(2) Uani 1 1 d . . .
C1 C 0.2228(3) 0.6578(3) 0.2915(2) 0.0380(6) Uani 1 1 d . . .
C2 C 0.3428(4) 0.5551(3) 0.3406(3) 0.0492(8) Uani 1 1 d . . .
C3 C 0.4564(4) 0.4232(4) 0.2530(3) 0.0684(10) Uani 1 1 d . . .
H3A H 0.5368 0.3648 0.2801 0.103 Uiso 1 1 calc R . .
H3B H 0.5038 0.4563 0.1813 0.103 Uiso 1 1 calc R . .
H3C H 0.3995 0.3659 0.2427 0.103 Uiso 1 1 calc R . .
C4 C 0.4354(5) 0.6403(4) 0.3636(4) 0.0846(13) Uani 1 1 d . . .
H4A H 0.5167 0.5762 0.3875 0.127 Uiso 1 1 calc R . .
H4B H 0.3657 0.7184 0.4227 0.127 Uiso 1 1 calc R . .
H4C H 0.4818 0.6796 0.2950 0.127 Uiso 1 1 calc R . .
C5 C 0.2640(5) 0.4970(4) 0.4513(3) 0.0790(12) Uani 1 1 d . . .
H5A H 0.3433 0.4301 0.4756 0.119 Uiso 1 1 calc R . .
H5B H 0.2018 0.4477 0.4378 0.119 Uiso 1 1 calc R . .
H5C H 0.1976 0.5768 0.5096 0.119 Uiso 1 1 calc R . .
C6 C -0.0928(3) 0.8232(3) 0.2954(2) 0.0388(6) Uani 1 1 d . . .
H6 H -0.0284 0.8689 0.2390 0.047 Uiso 1 1 calc R . .
C7 C -0.1709(4) 0.7558(3) 0.2384(3) 0.0469(7) Uani 1 1 d . . .
H7A H -0.2231 0.6999 0.2917 0.056 Uiso 1 1 calc R . .
H7B H -0.0911 0.6896 0.1726 0.056 Uiso 1 1 calc R . .
C8 C -0.2907(4) 0.8722(4) 0.2002(3) 0.0564(8) Uani 1 1 d . . .
H8A H -0.2363 0.9200 0.1400 0.068 Uiso 1 1 calc R . .
H8B H -0.3429 0.8261 0.1690 0.068 Uiso 1 1 calc R . .
C9 C -0.4130(4) 0.9856(4) 0.2977(3) 0.0606(9) Uani 1 1 d . . .
H9A H -0.4818 1.0614 0.2687 0.073 Uiso 1 1 calc R . .
H9B H -0.4766 0.9405 0.3537 0.073 Uiso 1 1 calc R . .
C10 C -0.3359(4) 1.0524(3) 0.3542(3) 0.0564(9) Uani 1 1 d . . .
H10A H -0.4160 1.1196 0.4193 0.068 Uiso 1 1 calc R . .
H10B H -0.2829 1.1075 0.3006 0.068 Uiso 1 1 calc R . .
C11 C -0.2174(3) 0.9375(3) 0.3940(3) 0.0494(8) Uani 1 1 d . . .
H11A H -0.2721 0.8897 0.4539 0.059 Uiso 1 1 calc R . .
H11B H -0.1662 0.9843 0.4257 0.059 Uiso 1 1 calc R . .
C12 C 0.2503(3) 0.9268(3) 0.1919(2) 0.0385(6) Uani 1 1 d . . .
C13 C 0.1581(4) 0.9998(3) 0.2999(3) 0.0493(8) Uani 1 1 d . . .
H13 H 0.1196 0.9492 0.3600 0.059 Uiso 1 1 calc R . .
C14 C 0.1229(4) 1.1484(4) 0.3187(3) 0.0626(9) Uani 1 1 d . . .
H14 H 0.0624 1.1961 0.3918 0.075 Uiso 1 1 calc R . .
C15 C 0.1761(4) 1.2249(4) 0.2314(3) 0.0642(10) Uani 1 1 d . . .
H15 H 0.1492 1.3248 0.2445 0.077 Uiso 1 1 calc R . .
C16 C 0.2690(4) 1.1545(3) 0.1244(3) 0.0589(9) Uani 1 1 d . . .
H16 H 0.3065 1.2063 0.0648 0.071 Uiso 1 1 calc R . .
C17 C 0.3071(4) 1.0060(3) 0.1050(3) 0.0483(8) Uani 1 1 d . . .
H17 H 0.3719 0.9585 0.0324 0.058 Uiso 1 1 calc R . .
C18 C 0.2282(3) 0.7007(3) 0.0617(2) 0.0353(6) Uani 1 1 d . . .
C19 C 0.1562(3) 0.8059(3) 0.0030(2) 0.0426(7) Uani 1 1 d . . .
H19 H 0.1436 0.9025 0.0167 0.051 Uiso 1 1 calc R . .
C20 C 0.1028(4) 0.7697(3) -0.0758(3) 0.0479(8) Uani 1 1 d . . .
H20 H 0.0555 0.8419 -0.1149 0.058 Uiso 1 1 calc R . .
C21 C 0.1189(4) 0.6275(3) -0.0971(3) 0.0522(8) Uani 1 1 d . . .
H21 H 0.0809 0.6036 -0.1490 0.063 Uiso 1 1 calc R . .
C22 C 0.1922(4) 0.5216(3) -0.0403(3) 0.0531(8) Uani 1 1 d . . .
H22 H 0.2047 0.4252 -0.0545 0.064 Uiso 1 1 calc R . .
C23 C 0.2469(3) 0.5567(3) 0.0368(2) 0.0445(7) Uani 1 1 d . . .
H23 H 0.2976 0.4834 0.0735 0.053 Uiso 1 1 calc R . .

loop_
_atom_site_aniso_label
_atom_site_aniso_U_11
_atom_site_aniso_U_22
_atom_site_aniso_U_33
_atom_site_aniso_U_23
_atom_site_aniso_U_13
_atom_site_aniso_U_12
P1 0.0396(5) 0.0473(5) 0.0417(4) 0.0139(4) -0.0124(4) -0.0122(4)
P2 0.0365(4) 0.0308(4) 0.0410(4) 0.0063(3) -0.0134(3) -0.0108(3)
C1 0.0447(17) 0.0310(14) 0.0411(16) 0.0067(12) -0.0204(14) -0.0126(13)
C2 0.0429(18) 0.0530(19) 0.060(2) 0.0232(15) -0.0305(16) -0.0177(15)
C3 0.051(2) 0.050(2) 0.092(3) 0.0229(19) -0.028(2) -0.0053(17)
C4 0.102(3) 0.089(3) 0.112(3) 0.039(3) -0.084(3) -0.049(3)
C5 0.076(3) 0.091(3) 0.070(2) 0.048(2) -0.039(2) -0.021(2)
C6 0.0312(15) 0.0387(15) 0.0377(15) 0.0057(12) -0.0088(13) -0.0064(12)
C7 0.0431(18) 0.0444(17) 0.0491(18) -0.0019(14) -0.0147(15) -0.0129(15)
C8 0.053(2) 0.060(2) 0.057(2) 0.0048(16) -0.0284(17) -0.0145(17)
C9 0.0436(19) 0.059(2) 0.071(2) 0.0058(18) -0.0275(18) -0.0030(16)
C10 0.0441(19) 0.0462(18) 0.060(2) -0.0022(15) -0.0147(16) 0.0017(15)
C11 0.0419(18) 0.0504(18) 0.0453(17) -0.0035(14) -0.0122(14) -0.0076(14)
C12 0.0416(16) 0.0332(14) 0.0468(17) 0.0066(12) -0.0224(14) -0.0148(13)
C13 0.059(2) 0.0423(17) 0.0498(18) 0.0012(14) -0.0224(16) -0.0187(15)
C14 0.073(2) 0.049(2) 0.067(2) -0.0118(17) -0.033(2) -0.0137(18)
C15 0.082(3) 0.0360(18) 0.095(3) 0.0043(19) -0.056(2) -0.0210(18)
C16 0.075(2) 0.0426(18) 0.081(3) 0.0226(18) -0.044(2) -0.0329(18)
C17 0.056(2) 0.0423(17) 0.0543(19) 0.0104(14) -0.0247(16) -0.0231(15)
C18 0.0359(16) 0.0314(14) 0.0312(14) 0.0015(11) -0.0056(12) -0.0104(12)
C19 0.0511(19) 0.0311(14) 0.0437(17) 0.0020(12) -0.0182(15) -0.0118(13)
C20 0.0476(19) 0.0445(17) 0.0493(18) 0.0068(14) -0.0226(15) -0.0094(14)
C21 0.052(2) 0.055(2) 0.0506(19) -0.0075(15) -0.0234(16) -0.0150(16)
C22 0.061(2) 0.0373(16) 0.059(2) -0.0051(14) -0.0205(17) -0.0164(15)
C23 0.0503(19) 0.0323(15) 0.0480(17) 0.0041(13) -0.0184(15) -0.0115(14)

loop_
_geom_bond_atom_site_label_1
_geom_bond_atom_site_label_2
_geom_bond_distance
_geom_bond_site_symmetry_2
_geom_bond_publ_flag
P1 C1 1.678(3) . ?
P1 C6 1.856(3) . ?
P2 C12 1.835(3) . ?
P2 C18 1.835(3) . ?
P2 C1 1.855(3) . ?
C1 C2 1.552(4) . ?
C2 C4 1.532(4) . ?
C2 C5 1.532(4) . ?
C2 C3 1.535(5) . ?
C6 C7 1.523(4) . ?
C6 C11 1.534(4) . ?
C7 C8 1.525(4) . ?
C8 C9 1.516(4) . ?
C9 C10 1.507(4) . ?
C10 C11 1.522(4) . ?
C12 C13 1.386(4) . ?
C12 C17 1.387(4) . ?
C13 C14 1.390(4) . ?
C14 C15 1.362(5) . ?
C15 C16 1.368(5) . ?
C16 C17 1.386(4) . ?
C18 C19 1.383(4) . ?
C18 C23 1.398(4) . ?
C19 C20 1.381(4) . ?
C20 C21 1.379(4) . ?
C21 C22 1.376(4) . ?
C22 C23 1.367(4) . ?

loop_
_cod_related_entry_id
_cod_related_entry_database
_cod_related_entry_code
1 ChemSpider 21142196
